data_7128920
loop_
_publ_author_name
'Sawano, Takahiro'
'Matsui, Takeshi'
'Koga, Marina'
'Ishikawa, Eri'
'Takeuchi, Ryo'

_publ_section_title
;
 Iridium-catalyzed C3-selective asymmetric allylation of 7-azaindoles with
 secondary allylic alcohols.
;
_journal_issue 76
_journal_name_full 'Chemical communications (Cambridge, England)'
_journal_page_first 9684
_journal_page_last 9687
_journal_paper_doi 10.1039/d1cc03968g
_journal_volume 57
_journal_year 2021
_chemical_formula_moiety 'C12 H10 F6 N2 O4'
_chemical_formula_sum 'C12 H10 F6 N2 O4'
_chemical_formula_weight 360.21
_chemical_melting_point 328
_space_group_crystal_system triclinic
_space_group_IT_number 2
_space_group_name_Hall '-P 1'
_space_group_name_H-M_alt 'P -1'
_atom_sites_solution_hydrogens geom
_atom_sites_solution_primary direct
_atom_sites_solution_secondary difmap
_audit_update_record
;
2021-04-26 deposited with the CCDC.	2021-09-01 downloaded from the CCDC.
;
_cell_angle_alpha 115.47(2)
_cell_angle_beta 98.08(2)
_cell_angle_gamma 92.02(3)
_cell_formula_units_Z 2
_cell_length_a 7.449(5)
_cell_length_b 10.164(8)
_cell_length_c 11.085(6)
_cell_measurement_reflns_used 4179
_cell_measurement_temperature 296
_cell_measurement_theta_max 27.45
_cell_measurement_theta_min 3.17
_cell_volume 745.9(9)
_computing_cell_refinement 'RAPID AUTO'
_computing_data_collection 'RAPID AUTO (Rigaku, ????)'
_computing_data_reduction 'RAPID AUTO'
_computing_molecular_graphics 'CrystalStructure 4.3'
_computing_publication_material 'CrystalStructure 4.3 (Rigaku, 2019)'
_computing_structure_refinement 'SHELXL Version 2018/3 (Sheldrick, 2008)'
_computing_structure_solution 'SHELXT Version 2018/2 (Sheldrick, 2014)'
_diffrn_ambient_temperature 296
_diffrn_detector_area_resol_mean 10.000
_diffrn_measured_fraction_theta_full 0.998
_diffrn_measured_fraction_theta_max 0.991
_diffrn_measurement_device_type 'Rigaku R-AXIS RAPID'
_diffrn_measurement_method \w
_diffrn_radiation_type 'Mo K\a'
_diffrn_radiation_wavelength 0.71075
_diffrn_reflns_av_R_equivalents 0.0308
_diffrn_reflns_av_unetI/netI 0.0485
_diffrn_reflns_Laue_measured_fraction_full 0.998
_diffrn_reflns_Laue_measured_fraction_max 0.991
_diffrn_reflns_limit_h_max 9
_diffrn_reflns_limit_h_min -8
_diffrn_reflns_limit_k_max 13
_diffrn_reflns_limit_k_min -13
_diffrn_reflns_limit_l_max 14
_diffrn_reflns_limit_l_min -14
_diffrn_reflns_number 7411
_diffrn_reflns_point_group_measured_fraction_full 0.998
_diffrn_reflns_point_group_measured_fraction_max 0.991
_diffrn_reflns_theta_full 25.242
_diffrn_reflns_theta_max 27.462
_diffrn_reflns_theta_min 3.163
_diffrn_standards_number 0
_exptl_absorpt_coefficient_mu 0.167
_exptl_absorpt_correction_T_max 0.967
_exptl_absorpt_correction_T_min 0.936
_exptl_absorpt_correction_type numerical
_exptl_absorpt_process_details 'NUMABS (Rigaku, 1999)'
_exptl_crystal_colour colorless
_exptl_crystal_density_diffrn 1.604
_exptl_crystal_density_method 'not measured'
_exptl_crystal_description prism
_exptl_crystal_F_000 364.00
_exptl_crystal_recrystallization_method 'Re-crystallisation from solvent'
_exptl_crystal_size_max 0.500
_exptl_crystal_size_mid 0.500
_exptl_crystal_size_min 0.500
_refine_diff_density_max 0.35
_refine_diff_density_min -0.23
_refine_ls_extinction_method none
_refine_ls_goodness_of_fit_ref 1.049
_refine_ls_hydrogen_treatment refall
_refine_ls_number_parameters 257
_refine_ls_number_reflns 3387
_refine_ls_number_restraints 0
_refine_ls_R_factor_all 0.1356
_refine_ls_R_factor_gt 0.0671
_refine_ls_shift/su_max 0.000
_refine_ls_structure_factor_coef Fsqd
_refine_ls_weighting_details 'w = 1/[\s^2^(Fo^2^)+(0.1140P)^2^] where P=(Fo^2^+2Fc^2^)/3'
_refine_ls_weighting_scheme calc
_refine_ls_wR_factor_gt 0.1853
_refine_ls_wR_factor_ref 0.2212
_reflns_Friedel_coverage 0.000
_reflns_number_gt 1618
_reflns_number_total 3387
_reflns_threshold_expression F^2^>2.0\s(F^2^)
_cod_data_source_file d1cc03968g2.cif
_cod_data_source_block SawaTM347B
_cod_depositor_comments 'Adding full bibliography for 7128920--7128921.cif.'
_cod_original_cell_volume 745.9(8)
_cod_database_code 7128920

loop_
_space_group_symop_id
_space_group_symop_operation_xyz
1 +X,+Y,+Z
2 -X,-Y,-Z

loop_
_atom_site_label
_atom_site_type_symbol
_atom_site_fract_x
_atom_site_fract_y
_atom_site_fract_z
_atom_site_U_iso_or_equiv
_atom_site_adp_type
_atom_site_occupancy
_atom_site_site_symmetry_order
_atom_site_calc_flag
_atom_site_refinement_flags_posn
_atom_site_refinement_flags_adp
_atom_site_refinement_flags_occupancy
_atom_site_disorder_assembly
_atom_site_disorder_group
F1 F 0.7482(4) 0.8771(3) 0.4856(3) 0.1334(11) Uani 1 1 d . . . . .
F2 F 1.0129(4) 0.8273(3) 0.4743(3) 0.1212(10) Uani 1 1 d . . . . .
F3 F 0.9328(5) 0.9341(3) 0.6647(2) 0.1273(11) Uani 1 1 d . . . . .
F4 F 0.6729(5) 0.0112(3) 0.1647(4) 0.1481(13) Uani 1 1 d . . . . .
F5 F 0.5643(5) 0.0798(3) 0.3433(3) 0.1412(13) Uani 1 1 d . . . . .
F6 F 0.4012(4) 0.0434(3) 0.1588(3) 0.1311(11) Uani 1 1 d . . . . .
O1 O 0.7861(6) 0.5855(3) 0.4207(2) 0.1414(16) Uani 1 1 d . . . . .
O2 O 0.8293(5) 0.6748(3) 0.6419(2) 0.1075(11) Uani 1 1 d . . . . .
O3 O 0.6811(5) 0.3352(3) 0.3800(2) 0.1088(12) Uani 1 1 d . . . . .
O4 O 0.5787(6) 0.2873(4) 0.1682(3) 0.1248(13) Uani 1 1 d . . . . .
N1 N 0.8724(3) 0.6931(3) 0.9960(2) 0.0571(7) Uani 1 1 d . . . . .
N2 N 0.7682(4) 0.5037(3) 0.7692(2) 0.0575(7) Uani 1 1 d . . . . .
C1 C 0.8670(5) 0.7001(4) 1.1244(3) 0.0631(9) Uani 1 1 d . . . . .
C2 C 0.7886(4) 0.5748(4) 1.1137(3) 0.0620(9) Uani 1 1 d . . . . .
C3 C 0.7383(4) 0.4787(3) 0.9713(3) 0.0531(7) Uani 1 1 d . . . . .
C4 C 0.6548(5) 0.3383(4) 0.8933(3) 0.0659(9) Uani 1 1 d . . . . .
C5 C 0.6335(5) 0.2831(5) 0.7531(4) 0.0711(9) Uani 1 1 d . . . . .
C6 C 0.6880(5) 0.3662(4) 0.6938(3) 0.0679(9) Uani 1 1 d . . . . .
C7 C 0.7955(4) 0.5599(3) 0.9051(3) 0.0490(7) Uani 1 1 d . . . . .
C8 C 0.9555(7) 0.8070(5) 0.9699(5) 0.0808(12) Uani 1 1 d . . . . .
C9 C 0.8257(5) 0.6825(4) 0.5364(3) 0.0663(9) Uani 1 1 d . . . . .
C10 C 0.8822(6) 0.8314(4) 0.5430(3) 0.0714(9) Uani 1 1 d . . . . .
C11 C 0.6107(5) 0.2536(4) 0.2582(3) 0.0681(9) Uani 1 1 d . . . . .
C12 C 0.5618(6) 0.0975(4) 0.2330(4) 0.0750(10) Uani 1 1 d . . . . .
H1 H 0.909(4) 0.779(4) 1.205(4) 0.067(9) Uiso 1 1 d . . . . .
H2 H 0.776(4) 0.549(4) 1.186(3) 0.063(9) Uiso 1 1 d . . . . .
H3 H 0.618(4) 0.283(4) 0.935(3) 0.068(9) Uiso 1 1 d . . . . .
H4 H 0.577(5) 0.195(5) 0.698(4) 0.080(12) Uiso 1 1 d . . . . .
H5 H 0.676(4) 0.332(4) 0.598(3) 0.070(9) Uiso 1 1 d . . . . .
H6 H 0.785(4) 0.551(3) 0.731(3) 0.046(8) Uiso 1 1 d . . . . .
H7 H 1.054(7) 0.777(6) 0.924(5) 0.126(18) Uiso 1 1 d . . . . .
H8 H 0.896(8) 0.833(6) 0.903(6) 0.15(2) Uiso 1 1 d . . . . .
H9 H 0.999(7) 0.889(7) 1.046(6) 0.136(19) Uiso 1 1 d . . . . .
H10 H 0.722(7) 0.430(7) 0.389(5) 0.137(18) Uiso 1 1 d . . . . .

loop_
_atom_site_aniso_label
_atom_site_aniso_U_11
_atom_site_aniso_U_22
_atom_site_aniso_U_33
_atom_site_aniso_U_23
_atom_site_aniso_U_13
_atom_site_aniso_U_12
F1 0.133(2) 0.102(2) 0.177(3) 0.091(2) -0.030(2) -0.0085(17)
F2 0.151(2) 0.101(2) 0.134(2) 0.0614(17) 0.0651(19) -0.0031(16)
F3 0.208(3) 0.0750(17) 0.0706(13) 0.0158(12) 0.0040(16) -0.0449(17)
F4 0.158(3) 0.091(2) 0.182(3) 0.037(2) 0.053(2) 0.047(2)
F5 0.235(4) 0.092(2) 0.1001(18) 0.0605(16) -0.008(2) -0.048(2)
F6 0.110(2) 0.102(2) 0.153(2) 0.0489(19) -0.0318(18) -0.0284(16)
O1 0.291(5) 0.0622(19) 0.0522(15) 0.0237(14) -0.005(2) -0.052(2)
O2 0.194(3) 0.0798(19) 0.0580(13) 0.0420(13) 0.0190(17) -0.0118(19)
O3 0.199(3) 0.0627(18) 0.0531(13) 0.0284(13) -0.0112(16) -0.0348(19)
O4 0.222(4) 0.091(2) 0.0597(14) 0.0423(15) -0.0032(19) -0.018(2)
N1 0.0706(16) 0.0527(16) 0.0479(12) 0.0231(12) 0.0067(11) 0.0048(13)
N2 0.0789(18) 0.0592(18) 0.0457(12) 0.0328(13) 0.0130(12) 0.0091(13)
C1 0.077(2) 0.067(2) 0.0399(14) 0.0202(15) 0.0048(14) 0.0123(18)
C2 0.070(2) 0.079(2) 0.0454(15) 0.0329(16) 0.0143(14) 0.0133(17)
C3 0.0564(17) 0.063(2) 0.0513(14) 0.0334(14) 0.0158(13) 0.0155(15)
C4 0.069(2) 0.072(2) 0.0695(19) 0.0437(19) 0.0120(16) 0.0021(17)
C5 0.084(3) 0.059(2) 0.0645(19) 0.0268(18) 0.0015(18) -0.0069(19)
C6 0.090(3) 0.062(2) 0.0475(15) 0.0224(15) 0.0059(16) 0.0051(18)
C7 0.0550(17) 0.0522(18) 0.0446(13) 0.0247(13) 0.0103(12) 0.0115(13)
C8 0.114(4) 0.056(2) 0.072(2) 0.033(2) 0.004(2) -0.011(2)
C9 0.096(2) 0.058(2) 0.0454(16) 0.0268(15) 0.0047(15) -0.0073(17)
C10 0.102(3) 0.063(2) 0.0466(15) 0.0255(15) 0.0039(17) -0.0104(19)
C11 0.096(2) 0.061(2) 0.0490(16) 0.0244(15) 0.0168(16) 0.0022(17)
C12 0.087(3) 0.064(2) 0.0662(19) 0.0237(17) 0.0053(18) 0.002(2)

loop_
_atom_type_symbol
_atom_type_description
_atom_type_scat_dispersion_real
_atom_type_scat_dispersion_imag
_atom_type_scat_source
C C 0.0033 0.0016
;
International Tables for Crystallography
(Vol. C, Tables 4.2.6.8 and 6.1.1.4)
;
H H 0.0000 0.0000
;
International Tables for Crystallography
(Vol. C, Table 6.1.1.4)
;
F F 0.0171 0.0103
;
International Tables for Crystallography
(Vol. C, Tables 4.2.6.8 and 6.1.1.4)
;
N N 0.0061 0.0033
;
International Tables for Crystallography
(Vol. C, Tables 4.2.6.8 and 6.1.1.4)
;
O O 0.0106 0.0060
;
International Tables for Crystallography
(Vol. C, Tables 4.2.6.8 and 6.1.1.4)
;

loop_
_geom_angle_atom_site_label_1
_geom_angle_atom_site_label_2
_geom_angle_atom_site_label_3
_geom_angle
_geom_angle_site_symmetry_1
_geom_angle_site_symmetry_3
_geom_angle_publ_flag
C11 O3 H10 110(3) . . ?
C7 N1 C1 106.8(3) . . ?
C7 N1 C8 127.6(3) . . ?
C1 N1 C8 125.6(3) . . ?
C7 N2 C6 119.7(3) . . ?
C7 N2 H6 122(2) . . ?
C6 N2 H6 117(2) . . ?
C2 C1 N1 110.8(3) . . ?
C2 C1 H1 123(2) . . ?
N1 C1 H1 126(2) . . ?
C1 C2 C3 107.1(3) . . ?
C1 C2 H2 127(2) . . ?
C3 C2 H2 126(2) . . ?
C4 C3 C7 118.5(3) . . ?
C4 C3 C2 136.5(3) . . ?
C7 C3 C2 105.1(3) . . ?
C3 C4 C5 118.3(3) . . ?
C3 C4 H3 120(2) . . ?
C5 C4 H3 122(2) . . ?
C6 C5 C4 121.2(4) . . ?
C6 C5 H4 117(2) . . ?
C4 C5 H4 122(2) . . ?
N2 C6 C5 120.9(3) . . ?
N2 C6 H5 115(2) . . ?
C5 C6 H5 124(2) . . ?
N1 C7 N2 128.3(3) . . ?
N1 C7 C3 110.3(2) . . ?
N2 C7 C3 121.4(3) . . ?
N1 C8 H7 112(3) . . ?
N1 C8 H8 121(4) . . ?
H7 C8 H8 92(4) . . ?
N1 C8 H9 113(3) . . ?
H7 C8 H9 106(5) . . ?
H8 C8 H9 110(5) . . ?
O2 C9 O1 129.1(3) . . ?
O2 C9 C10 117.6(3) . . ?
O1 C9 C10 113.3(3) . . ?
F3 C10 F2 107.8(3) . . ?
F3 C10 F1 106.4(3) . . ?
F2 C10 F1 103.5(3) . . ?
F3 C10 C9 114.2(3) . . ?
F2 C10 C9 112.8(3) . . ?
F1 C10 C9 111.4(3) . . ?
O4 C11 O3 127.5(4) . . ?
O4 C11 C12 119.8(3) . . ?
O3 C11 C12 112.7(3) . . ?
F4 C12 F6 104.6(4) . . ?
F4 C12 F5 106.6(4) . . ?
F6 C12 F5 107.2(3) . . ?
F4 C12 C11 111.2(3) . . ?
F6 C12 C11 112.4(3) . . ?
F5 C12 C11 114.3(3) . . ?

loop_
_geom_bond_atom_site_label_1
_geom_bond_atom_site_label_2
_geom_bond_distance
_geom_bond_site_symmetry_2
_geom_bond_publ_flag
F1 C10 1.314(4) . ?
F2 C10 1.309(4) . ?
F3 C10 1.292(4) . ?
F4 C12 1.298(5) . ?
F5 C12 1.308(4) . ?
F6 C12 1.303(4) . ?
O1 C9 1.221(4) . ?
O2 C9 1.202(3) . ?
O3 C11 1.262(4) . ?
O3 H10 0.96(6) . ?
O4 C11 1.185(4) . ?
N1 C7 1.337(4) . ?
N1 C1 1.400(4) . ?
N1 C8 1.448(5) . ?
N2 C7 1.343(4) . ?
N2 C6 1.343(5) . ?
N2 H6 0.78(3) . ?
C1 C2 1.333(5) . ?
C1 H1 0.91(4) . ?
C2 C3 1.439(4) . ?
C2 H2 0.95(3) . ?
C3 C4 1.376(5) . ?
C3 C7 1.409(4) . ?
C4 C5 1.389(5) . ?
C4 H3 0.93(4) . ?
C5 C6 1.357(5) . ?
C5 H4 0.88(4) . ?
C6 H5 0.96(3) . ?
C8 H7 0.94(5) . ?
C8 H8 0.95(6) . ?
C8 H9 0.90(6) . ?
C9 C10 1.524(5) . ?
C11 C12 1.508(5) . ?

loop_
_geom_hbond_atom_site_label_D
_geom_hbond_atom_site_label_H
_geom_hbond_atom_site_label_A
_geom_hbond_site_symmetry_D
_geom_hbond_site_symmetry_H
_geom_hbond_site_symmetry_A
_geom_hbond_distance_DA
_geom_hbond_distance_DH
_geom_hbond_distance_HA
_geom_hbond_angle_DHA
_geom_hbond_publ_flag
O3 H10 O1 . . . 2.459(5) 0.99(7) 1.48(6) 170(5) no
N2 H6 O2 . . . 2.731(5) 0.80(4) 1.93(4) 178(2) no

loop_
_geom_torsion_atom_site_label_1
_geom_torsion_atom_site_label_2
_geom_torsion_atom_site_label_3
_geom_torsion_atom_site_label_4
_geom_torsion
_geom_torsion_site_symmetry_1
_geom_torsion_site_symmetry_2
_geom_torsion_site_symmetry_3
_geom_torsion_site_symmetry_4
_geom_torsion_publ_flag
C7 N1 C1 C2 -0.1(4) . . . . ?
C8 N1 C1 C2 -176.9(4) . . . . ?
N1 C1 C2 C3 -0.2(4) . . . . ?
C1 C2 C3 C4 -179.7(4) . . . . ?
C1 C2 C3 C7 0.3(3) . . . . ?
C7 C3 C4 C5 0.9(5) . . . . ?
C2 C3 C4 C5 -179.0(3) . . . . ?
C3 C4 C5 C6 -2.1(5) . . . . ?
C7 N2 C6 C5 0.2(5) . . . . ?
C4 C5 C6 N2 1.5(6) . . . . ?
C1 N1 C7 N2 179.1(3) . . . . ?
C8 N1 C7 N2 -4.1(5) . . . . ?
C1 N1 C7 C3 0.3(3) . . . . ?
C8 N1 C7 C3 177.1(4) . . . . ?
C6 N2 C7 N1 180.0(3) . . . . ?
C6 N2 C7 C3 -1.3(4) . . . . ?
C4 C3 C7 N1 179.7(3) . . . . ?
C2 C3 C7 N1 -0.4(3) . . . . ?
C4 C3 C7 N2 0.7(4) . . . . ?
C2 C3 C7 N2 -179.3(3) . . . . ?
O2 C9 C10 F3 1.5(5) . . . . ?
O1 C9 C10 F3 -176.9(4) . . . . ?
O2 C9 C10 F2 125.1(4) . . . . ?
O1 C9 C10 F2 -53.4(5) . . . . ?
O2 C9 C10 F1 -119.0(4) . . . . ?
O1 C9 C10 F1 62.5(5) . . . . ?
O4 C11 C12 F4 74.0(5) . . . . ?
O3 C11 C12 F4 -107.2(4) . . . . ?
O4 C11 C12 F6 -42.8(5) . . . . ?
O3 C11 C12 F6 135.9(4) . . . . ?
O4 C11 C12 F5 -165.3(4) . . . . ?
O3 C11 C12 F5 13.5(5) . . . . ?
